data_4339163
loop_
_publ_author_name
'Lai, Siu-Wai'
'Chan, Queenie K.-W.'
'Zhu, Nianyong'
'Che, Chi-Ming'

_publ_section_title
;
 cis-Dicyanoosmium(II) diimine complexes bearing phosphine or sulfoxide
 ligands: spectroscopic and luminescent studies.
;
_journal_issue 26
_journal_name_full 'Inorganic chemistry'
_journal_page_first 11003
_journal_page_last 11016
_journal_paper_doi 10.1021/ic070290l
_journal_volume 46
_journal_year 2007
_chemical_formula_moiety 'C28.50 H29 Cl N4 O2 Os S2'
_chemical_formula_sum 'C28.5 H29 Cl N4 O2 Os S2'
_chemical_formula_weight 749.33
_space_group_IT_number 15
_symmetry_cell_setting monoclinic
_symmetry_space_group_name_Hall '-C 2yc'
_symmetry_space_group_name_H-M 'C 1 2/c 1'
_atom_sites_solution_hydrogens geom
_atom_sites_solution_primary direct
_atom_sites_solution_secondary difmap
_audit_creation_method SHELXL-97
_cell_angle_alpha 90.00
_cell_angle_beta 117.73(3)
_cell_angle_gamma 90.00
_cell_formula_units_Z 8
_cell_length_a 25.414(5)
_cell_length_b 10.516(2)
_cell_length_c 24.557(5)
_cell_measurement_reflns_used 0
_cell_measurement_temperature 301(2)
_cell_measurement_theta_max 0
_cell_measurement_theta_min 0
_cell_volume 5809(3)
_computing_molecular_graphics 'Ortep-3 for Windows (Farrugia, 1997)'
_computing_publication_material 'WinGX publication routines (Farrugia, 1999)'
_computing_structure_refinement 'SHELXL-97 (Sheldrick, 1997)'
_computing_structure_solution 'SHELXS-97 (Sheldrick, 1997)'
_diffrn_ambient_temperature 301(2)
_diffrn_measured_fraction_theta_full 0.962
_diffrn_measured_fraction_theta_max 0.962
_diffrn_radiation_monochromator graphite
_diffrn_radiation_source 'fine-focus sealed tube'
_diffrn_radiation_type MoK\a
_diffrn_radiation_wavelength 0.71073
_diffrn_reflns_av_R_equivalents 0.0472
_diffrn_reflns_av_sigmaI/netI 0.0633
_diffrn_reflns_limit_h_max 30
_diffrn_reflns_limit_h_min -30
_diffrn_reflns_limit_k_max 12
_diffrn_reflns_limit_k_min -11
_diffrn_reflns_limit_l_max 29
_diffrn_reflns_limit_l_min -29
_diffrn_reflns_number 20966
_diffrn_reflns_theta_full 25.65
_diffrn_reflns_theta_max 25.65
_diffrn_reflns_theta_min 2.50
_exptl_absorpt_coefficient_mu 4.659
_exptl_absorpt_correction_type none
_exptl_crystal_colour red
_exptl_crystal_density_diffrn 1.714
_exptl_crystal_density_method 'not measured'
_exptl_crystal_description prism
_exptl_crystal_F_000 2952
_exptl_crystal_size_max 0.5
_exptl_crystal_size_mid 0.2
_exptl_crystal_size_min 0.1
_refine_diff_density_max 1.769
_refine_diff_density_min -2.835
_refine_diff_density_rms 0.151
_refine_ls_extinction_method none
_refine_ls_goodness_of_fit_ref 0.959
_refine_ls_hydrogen_treatment mixed
_refine_ls_matrix_type full
_refine_ls_number_parameters 348
_refine_ls_number_reflns 5294
_refine_ls_number_restraints 1
_refine_ls_restrained_S_all 0.960
_refine_ls_R_factor_all 0.0490
_refine_ls_R_factor_gt 0.0379
_refine_ls_shift/su_max 0.001
_refine_ls_shift/su_mean 0.000
_refine_ls_structure_factor_coef Fsqd
_refine_ls_weighting_details 'calc w=1/[\s^2^(Fo^2^)+(0.0565P)^2^+0.0000P] where P=(Fo^2^+2Fc^2^)/3'
_refine_ls_weighting_scheme calc
_refine_ls_wR_factor_gt 0.0953
_refine_ls_wR_factor_ref 0.0981
_reflns_number_gt 4036
_reflns_number_total 5294
_reflns_threshold_expression >2sigma(I)
_cod_data_source_file ic070290l-file001.cif
_cod_data_source_block mar1804_Cpd3d
_cod_depositor_comments
;
 Marking attached hydrogen atoms.

 Antanas Vaitkus,
 2018-09-25
;
_cod_original_cell_volume 5809(2)
_cod_original_sg_symbol_H-M 'C 2/c'
_cod_original_formula_sum 'C28.50 H29 Cl N4 O2 Os S2'
_cod_database_code 4339163

loop_
_symmetry_equiv_pos_as_xyz
'x, y, z'
'-x, y, -z+1/2'
'x+1/2, y+1/2, z'
'-x+1/2, y+1/2, -z+1/2'
'-x, -y, -z'
'x, -y, z-1/2'
'-x+1/2, -y+1/2, -z'
'x+1/2, -y+1/2, z-1/2'

loop_
_atom_site_label
_atom_site_type_symbol
_atom_site_fract_x
_atom_site_fract_y
_atom_site_fract_z
_atom_site_U_iso_or_equiv
_atom_site_adp_type
_atom_site_occupancy
_atom_site_symmetry_multiplicity
_atom_site_calc_flag
_atom_site_refinement_flags
_atom_site_attached_hydrogens
Os1 Os 0.141113(10) 0.79507(2) 0.100661(9) 0.03558(10) Uani 1 1 d . 0
S1 S 0.22029(7) 0.93239(16) 0.13892(7) 0.0464(4) Uani 1 1 d . 0
S2 S 0.06344(7) 0.65280(15) 0.05667(7) 0.0438(4) Uani 1 1 d . 0
O1 O 0.0676(2) 0.5645(5) 0.0127(2) 0.0761(16) Uani 1 1 d . 0
O2 O 0.2503(2) 0.9494(5) 0.1005(2) 0.0613(13) Uani 1 1 d . 0
N1 N 0.0513(3) 1.0175(6) 0.0858(3) 0.0647(17) Uani 1 1 d . 0
N2 N 0.1656(3) 0.7364(7) 0.2369(3) 0.0718(19) Uani 1 1 d . 0
N3 N 0.1980(2) 0.6515(4) 0.0969(2) 0.0352(11) Uani 1 1 d . 0
N4 N 0.1312(2) 0.8127(4) 0.0106(2) 0.0349(11) Uani 1 1 d . 0
C1 C 0.0844(3) 0.9373(6) 0.0930(3) 0.0456(15) Uani 1 1 d . 0
C2 C 0.1547(3) 0.7582(6) 0.1867(3) 0.0457(15) Uani 1 1 d . 0
C3 C 0.2769(3) 0.8883(9) 0.2129(3) 0.081(3) Uani 1 1 d . 0
H3A H 0.2922 0.8062 0.2106 0.121 Uiso 1 1 calc R 0
H3B H 0.2606 0.8852 0.2412 0.121 Uiso 1 1 calc R 0
H3C H 0.3084 0.9498 0.2268 0.121 Uiso 1 1 calc R 0
C4 C 0.2029(4) 1.0844(7) 0.1571(4) 0.086(3) Uani 1 1 d . 0
H4A H 0.2389 1.1289 0.1830 0.130 Uiso 1 1 calc R 0
H4B H 0.1794 1.0750 0.1782 0.130 Uiso 1 1 calc R 0
H4C H 0.1807 1.1318 0.1198 0.130 Uiso 1 1 calc R 0
C5 C -0.0069(3) 0.7264(8) 0.0163(5) 0.088(3) Uani 1 1 d . 0
H5A H -0.0075 0.7779 -0.0163 0.132 Uiso 1 1 calc R 0
H5B H -0.0143 0.7790 0.0440 0.132 Uiso 1 1 calc R 0
H5C H -0.0372 0.6624 -0.0008 0.132 Uiso 1 1 calc R 0
C6 C 0.0533(4) 0.5603(9) 0.1103(4) 0.102(4) Uani 1 1 d . 0
H6A H 0.0201 0.5041 0.0891 0.154 Uiso 1 1 calc R 0
H6B H 0.0456 0.6148 0.1372 0.154 Uiso 1 1 calc R 0
H6C H 0.0885 0.5112 0.1341 0.154 Uiso 1 1 calc R 0
C7 C 0.2299(3) 0.5694(6) 0.1422(3) 0.0493(17) Uani 1 1 d . 0
H7 H 0.2287 0.5772 0.1793 0.059 Uiso 1 1 calc R 0
C8 C 0.2639(3) 0.4749(6) 0.1364(3) 0.0510(17) Uani 1 1 d . 0
H8 H 0.2850 0.4202 0.1692 0.061 Uiso 1 1 calc R 0
C9 C 0.2670(3) 0.4603(5) 0.0816(2) 0.0385(14) Uani 1 1 d . 0
C10 C 0.2337(3) 0.5473(5) 0.0350(3) 0.0411(14) Uani 1 1 d . 0
H10 H 0.2351 0.5434 -0.0021 0.049 Uiso 1 1 calc R 0
C11 C 0.1999(3) 0.6365(5) 0.0427(2) 0.0357(13) Uani 1 1 d . 0
C12 C 0.1608(3) 0.7276(5) -0.0065(2) 0.0346(13) Uani 1 1 d . 0
C13 C 0.1518(3) 0.7203(5) -0.0662(2) 0.0377(14) Uani 1 1 d . 0
H13 H 0.1725 0.6608 -0.0768 0.045 Uiso 1 1 calc R 0
C14 C 0.1110(3) 0.8032(5) -0.1115(2) 0.0402(14) Uani 1 1 d . 0
C15 C 0.0826(3) 0.8901(6) -0.0923(3) 0.0468(15) Uani 1 1 d . 0
H15 H 0.0558 0.9470 -0.1207 0.056 Uiso 1 1 calc R 0
C16 C 0.0930(3) 0.8947(5) -0.0324(2) 0.0395(14) Uani 1 1 d . 0
H16 H 0.0734 0.9552 -0.0208 0.047 Uiso 1 1 calc R 0
C17 C 0.3034(3) 0.3580(6) 0.0738(3) 0.0419(14) Uani 1 1 d . 0
C18 C 0.3263(4) 0.2588(7) 0.1156(4) 0.068(2) Uani 1 1 d . 0
H18 H 0.3201 0.2579 0.1500 0.082 Uiso 1 1 calc R 0
C19 C 0.3576(4) 0.1625(8) 0.1071(4) 0.079(3) Uani 1 1 d . 0
H19 H 0.3715 0.0960 0.1353 0.094 Uiso 1 1 calc R 0
C20 C 0.3691(3) 0.1617(7) 0.0583(4) 0.067(2) Uani 1 1 d . 0
H20 H 0.3915 0.0966 0.0536 0.081 Uiso 1 1 calc R 0
C21 C 0.3472(4) 0.2582(7) 0.0161(4) 0.064(2) Uani 1 1 d . 0
H21 H 0.3539 0.2580 -0.0181 0.077 Uiso 1 1 calc R 0
C22 C 0.3152(3) 0.3558(7) 0.0242(3) 0.0587(19) Uani 1 1 d . 0
H22 H 0.3013 0.4217 -0.0043 0.070 Uiso 1 1 calc R 0
C23 C 0.0977(3) 0.7935(6) -0.1765(3) 0.0484(17) Uani 1 1 d . 0
C24 C 0.0869(4) 0.6789(8) -0.2056(3) 0.069(2) Uani 1 1 d . 0
H24 H 0.0902 0.6047 -0.1836 0.082 Uiso 1 1 calc R 0
C25 C 0.0707(4) 0.6715(9) -0.2683(4) 0.086(3) Uani 1 1 d . 0
H25 H 0.0609 0.5935 -0.2884 0.103 Uiso 1 1 calc R 0
C26 C 0.0695(4) 0.7801(10) -0.2999(3) 0.083(3) Uani 1 1 d . 0
H26 H 0.0602 0.7752 -0.3412 0.100 Uiso 1 1 calc R 0
C27 C 0.0816(4) 0.8939(10) -0.2713(3) 0.081(3) Uani 1 1 d . 0
H27 H 0.0810 0.9670 -0.2929 0.097 Uiso 1 1 calc R 0
C28 C 0.0949(3) 0.9025(7) -0.2096(3) 0.064(2) Uani 1 1 d . 0
H28 H 0.1020 0.9816 -0.1905 0.077 Uiso 1 1 calc R 0
C29 C 0.0333(13) 0.2650(19) -0.2469(13) 0.149(10) Uiso 0.50 1 d PD 2
Cl1 Cl 0.0020(4) 0.1803(8) -0.3020(5) 0.235(4) Uiso 0.67 1 d PD 0
Cl2 Cl 0.0000 0.3931(9) -0.2500 0.184(4) Uiso 0.67 2 d SPD 0

loop_
_atom_site_aniso_label
_atom_site_aniso_U_11
_atom_site_aniso_U_22
_atom_site_aniso_U_33
_atom_site_aniso_U_23
_atom_site_aniso_U_13
_atom_site_aniso_U_12
Os1 0.03631(15) 0.04485(16) 0.02186(13) -0.00141(9) 0.01039(10) 0.00299(10)
S1 0.0415(9) 0.0586(10) 0.0339(8) -0.0086(7) 0.0132(7) -0.0062(7)
S2 0.0442(9) 0.0482(9) 0.0370(8) -0.0033(7) 0.0173(7) -0.0048(7)
O1 0.080(4) 0.076(3) 0.087(4) -0.045(3) 0.051(3) -0.026(3)
O2 0.055(3) 0.084(3) 0.048(3) -0.007(2) 0.027(2) -0.017(3)
N1 0.065(4) 0.067(4) 0.051(4) -0.004(3) 0.018(3) 0.025(3)
N2 0.073(5) 0.119(5) 0.023(3) 0.012(3) 0.022(3) 0.007(4)
N3 0.039(3) 0.042(3) 0.022(2) 0.0042(19) 0.012(2) 0.004(2)
N4 0.036(3) 0.040(3) 0.026(2) -0.0025(19) 0.012(2) 0.000(2)
C1 0.050(4) 0.056(4) 0.027(3) -0.009(3) 0.015(3) -0.003(3)
C2 0.034(4) 0.056(4) 0.048(4) -0.005(3) 0.020(3) 0.004(3)
C3 0.050(5) 0.130(7) 0.041(4) -0.002(4) 0.004(4) -0.015(5)
C4 0.078(6) 0.064(5) 0.108(7) -0.037(5) 0.035(5) -0.016(4)
C5 0.044(5) 0.084(6) 0.104(8) -0.008(5) 0.007(5) -0.011(4)
C6 0.121(8) 0.112(7) 0.068(6) 0.004(5) 0.039(6) -0.058(6)
C7 0.054(4) 0.067(4) 0.024(3) 0.007(3) 0.015(3) 0.016(3)
C8 0.049(4) 0.064(4) 0.033(3) 0.018(3) 0.013(3) 0.016(3)
C9 0.038(3) 0.045(3) 0.030(3) 0.001(2) 0.013(3) 0.000(3)
C10 0.046(4) 0.048(3) 0.030(3) -0.002(2) 0.018(3) 0.005(3)
C11 0.034(3) 0.041(3) 0.028(3) 0.001(2) 0.011(2) 0.000(3)
C12 0.038(3) 0.037(3) 0.026(3) 0.002(2) 0.012(3) 0.000(2)
C13 0.039(3) 0.045(3) 0.025(3) 0.001(2) 0.012(3) 0.005(2)
C14 0.042(4) 0.053(4) 0.021(3) 0.003(2) 0.011(3) 0.003(3)
C15 0.048(4) 0.055(4) 0.031(3) 0.010(3) 0.013(3) 0.011(3)
C16 0.045(4) 0.042(3) 0.028(3) 0.004(2) 0.014(3) 0.009(3)
C17 0.039(4) 0.046(4) 0.038(3) 0.003(3) 0.016(3) 0.003(3)
C18 0.079(6) 0.069(5) 0.066(5) 0.022(4) 0.042(5) 0.026(4)
C19 0.088(7) 0.065(5) 0.091(7) 0.032(4) 0.048(6) 0.034(5)
C20 0.056(5) 0.057(4) 0.083(6) -0.008(4) 0.027(4) 0.005(4)
C21 0.068(5) 0.070(5) 0.063(5) 0.004(4) 0.038(4) 0.019(4)
C22 0.059(5) 0.062(4) 0.053(4) 0.010(3) 0.024(4) 0.018(4)
C23 0.041(4) 0.073(5) 0.028(3) 0.007(3) 0.014(3) 0.010(3)
C24 0.086(6) 0.079(5) 0.035(4) 0.000(3) 0.022(4) 0.016(4)
C25 0.097(7) 0.105(7) 0.042(5) -0.019(4) 0.019(5) 0.020(5)
C26 0.076(6) 0.146(9) 0.028(4) 0.014(5) 0.025(4) 0.035(6)
C27 0.084(6) 0.124(7) 0.037(4) 0.031(5) 0.029(4) 0.027(5)
C28 0.073(5) 0.072(5) 0.042(4) 0.013(3) 0.022(4) 0.012(4)

loop_
_atom_type_symbol
_atom_type_description
_atom_type_scat_dispersion_real
_atom_type_scat_dispersion_imag
_atom_type_scat_source
Os Os -1.2165 7.6030 'International Tables Vol C Tables 4.2.6.8 and 6.1.1.4'
S S 0.1246 0.1234 'International Tables Vol C Tables 4.2.6.8 and 6.1.1.4'
O O 0.0106 0.0060 'International Tables Vol C Tables 4.2.6.8 and 6.1.1.4'
N N 0.0061 0.0033 'International Tables Vol C Tables 4.2.6.8 and 6.1.1.4'
C C 0.0033 0.0016 'International Tables Vol C Tables 4.2.6.8 and 6.1.1.4'
Cl Cl 0.1484 0.1585 'International Tables Vol C Tables 4.2.6.8 and 6.1.1.4'
H H 0.0000 0.0000 'International Tables Vol C Tables 4.2.6.8 and 6.1.1.4'

loop_
_geom_angle_atom_site_label_1
_geom_angle_atom_site_label_2
_geom_angle_atom_site_label_3
_geom_angle
_geom_angle_site_symmetry_1
_geom_angle_site_symmetry_3
C2 Os1 C1 90.4(3) . .
C2 Os1 N4 173.3(2) . .
C1 Os1 N4 96.1(2) . .
C2 Os1 N3 97.0(2) . .
C1 Os1 N3 172.7(2) . .
N4 Os1 N3 76.60(17) . .
C2 Os1 S1 90.11(19) . .
C1 Os1 S1 91.39(19) . .
N4 Os1 S1 91.59(13) . .
N3 Os1 S1 88.86(14) . .
C2 Os1 S2 93.33(19) . .
C1 Os1 S2 91.05(18) . .
N4 Os1 S2 84.71(13) . .
N3 Os1 S2 88.28(14) . .
S1 Os1 S2 175.77(6) . .
O2 S1 C4 108.4(4) . .
O2 S1 C3 105.8(3) . .
C4 S1 C3 99.0(4) . .
O2 S1 Os1 115.53(19) . .
C4 S1 Os1 113.4(3) . .
C3 S1 Os1 113.2(3) . .
O1 S2 C6 106.8(4) . .
O1 S2 C5 105.4(4) . .
C6 S2 C5 101.6(5) . .
O1 S2 Os1 114.6(2) . .
C6 S2 Os1 113.7(3) . .
C5 S2 Os1 113.6(3) . .
C7 N3 C11 117.0(5) . .
C7 N3 Os1 125.6(4) . .
C11 N3 Os1 117.3(4) . .
C12 N4 C16 118.6(5) . .
C12 N4 Os1 116.9(3) . .
C16 N4 Os1 124.1(4) . .
N1 C1 Os1 176.8(5) . .
N2 C2 Os1 176.4(6) . .
S1 C3 H3A 109.5 . .
S1 C3 H3B 109.5 . .
H3A C3 H3B 109.5 . .
S1 C3 H3C 109.5 . .
H3A C3 H3C 109.5 . .
H3B C3 H3C 109.5 . .
S1 C4 H4A 109.5 . .
S1 C4 H4B 109.5 . .
H4A C4 H4B 109.5 . .
S1 C4 H4C 109.5 . .
H4A C4 H4C 109.5 . .
H4B C4 H4C 109.5 . .
S2 C5 H5A 109.5 . .
S2 C5 H5B 109.5 . .
H5A C5 H5B 109.5 . .
S2 C5 H5C 109.5 . .
H5A C5 H5C 109.5 . .
H5B C5 H5C 109.5 . .
S2 C6 H6A 109.5 . .
S2 C6 H6B 109.5 . .
H6A C6 H6B 109.5 . .
S2 C6 H6C 109.5 . .
H6A C6 H6C 109.5 . .
H6B C6 H6C 109.5 . .
N3 C7 C8 123.3(6) . .
N3 C7 H7 118.4 . .
C8 C7 H7 118.4 . .
C7 C8 C9 120.2(5) . .
C7 C8 H8 119.9 . .
C9 C8 H8 119.9 . .
C8 C9 C10 115.7(5) . .
C8 C9 C17 121.4(5) . .
C10 C9 C17 122.9(5) . .
C11 C10 C9 121.6(6) . .
C11 C10 H10 119.2 . .
C9 C10 H10 119.2 . .
C10 C11 N3 122.2(5) . .
C10 C11 C12 124.1(5) . .
N3 C11 C12 113.7(5) . .
N4 C12 C13 121.7(5) . .
N4 C12 C11 115.3(5) . .
C13 C12 C11 122.8(5) . .
C12 C13 C14 120.1(5) . .
C12 C13 H13 120.0 . .
C14 C13 H13 120.0 . .
C15 C14 C13 116.7(5) . .
C15 C14 C23 121.6(5) . .
C13 C14 C23 121.6(5) . .
C16 C15 C14 121.4(5) . .
C16 C15 H15 119.3 . .
C14 C15 H15 119.3 . .
N4 C16 C15 121.4(5) . .
N4 C16 H16 119.3 . .
C15 C16 H16 119.3 . .
C22 C17 C18 116.7(6) . .
C22 C17 C9 121.8(5) . .
C18 C17 C9 121.5(6) . .
C19 C18 C17 121.4(8) . .
C19 C18 H18 119.3 . .
C17 C18 H18 119.3 . .
C20 C19 C18 121.3(7) . .
C20 C19 H19 119.4 . .
C18 C19 H19 119.4 . .
C19 C20 C21 118.9(7) . .
C19 C20 H20 120.5 . .
C21 C20 H20 120.5 . .
C20 C21 C22 120.0(8) . .
C20 C21 H21 120.0 . .
C22 C21 H21 120.0 . .
C21 C22 C17 121.6(7) . .
C21 C22 H22 119.2 . .
C17 C22 H22 119.2 . .
C24 C23 C28 118.7(7) . .
C24 C23 C14 121.3(6) . .
C28 C23 C14 120.0(6) . .
C23 C24 C25 120.8(8) . .
C23 C24 H24 119.6 . .
C25 C24 H24 119.6 . .
C26 C25 C24 119.6(8) . .
C26 C25 H25 120.2 . .
C24 C25 H25 120.2 . .
C27 C26 C25 120.3(8) . .
C27 C26 H26 119.8 . .
C25 C26 H26 119.8 . .
C26 C27 C28 120.3(8) . .
C26 C27 H27 119.8 . .
C28 C27 H27 119.8 . .
C23 C28 C27 120.2(7) . .
C23 C28 H28 119.9 . .
C27 C28 H28 119.9 . .
Cl1 C29 Cl2 114.6(19) . .
Cl1 C29 C29 79.8(19) . 2_554
Cl2 C29 C29 58.9(10) . 2_554
Cl1 C29 Cl1 94.6(16) . 2_554
Cl2 C29 Cl1 91.7(12) . 2_554
C29 C29 Cl1 47.4(11) 2_554 2_554
C29 Cl1 C29 52.8(17) . 2_554
C29 Cl2 C29 62(2) 2_554 .

loop_
_geom_bond_atom_site_label_1
_geom_bond_atom_site_label_2
_geom_bond_distance
_geom_bond_site_symmetry_2
Os1 C2 2.014(7) .
Os1 C1 2.025(7) .
Os1 N4 2.116(5) .
Os1 N3 2.123(5) .
Os1 S1 2.2930(17) .
Os1 S2 2.3059(17) .
S1 O2 1.475(5) .
S1 C4 1.771(7) .
S1 C3 1.775(7) .
S2 O1 1.465(5) .
S2 C6 1.751(8) .
S2 C5 1.769(8) .
N1 C1 1.145(8) .
N2 C2 1.152(8) .
N3 C7 1.341(7) .
N3 C11 1.362(7) .
N4 C12 1.354(7) .
N4 C16 1.359(7) .
C3 H3A 0.9600 .
C3 H3B 0.9600 .
C3 H3C 0.9600 .
C4 H4A 0.9600 .
C4 H4B 0.9600 .
C4 H4C 0.9600 .
C5 H5A 0.9600 .
C5 H5B 0.9600 .
C5 H5C 0.9600 .
C6 H6A 0.9600 .
C6 H6B 0.9600 .
C6 H6C 0.9600 .
C7 C8 1.367(8) .
C7 H7 0.9300 .
C8 C9 1.394(8) .
C8 H8 0.9300 .
C9 C10 1.399(8) .
C9 C17 1.488(8) .
C10 C11 1.344(8) .
C10 H10 0.9300 .
C11 C12 1.500(7) .
C12 C13 1.377(8) .
C13 C14 1.413(7) .
C13 H13 0.9300 .
C14 C15 1.377(8) .
C14 C23 1.473(8) .
C15 C16 1.370(8) .
C15 H15 0.9300 .
C16 H16 0.9300 .
C17 C22 1.384(9) .
C17 C18 1.386(9) .
C18 C19 1.363(11) .
C18 H18 0.9300 .
C19 C20 1.360(11) .
C19 H19 0.9300 .
C20 C21 1.371(11) .
C20 H20 0.9300 .
C21 C22 1.381(10) .
C21 H21 0.9300 .
C22 H22 0.9300 .
C23 C24 1.363(9) .
C23 C28 1.388(9) .
C24 C25 1.398(10) .
C24 H24 0.9300 .
C25 C26 1.373(12) .
C25 H25 0.9300 .
C26 C27 1.348(12) .
C26 H26 0.9300 .
C27 C28 1.393(10) .
C27 H27 0.9300 .
C28 H28 0.9300 .
C29 Cl1 1.502(19) .
C29 Cl2 1.574(18) .
C29 C29 1.63(5) 2_554
C29 Cl1 2.01(3) 2_554
Cl1 C29 2.01(3) 2_554
Cl2 C29 1.574(18) 2_554
